data_2202860
loop_
_publ_author_name
'Korendovych, Ivan V.'
'Rybak-Akimova, Elena V.'

_publ_section_title (--)-(1<i>S</i>,2<i>S</i>)-<i>N,N</i>'-Bis(salicylidene)-1,2-diphenyl-1,2-ethanediamine
_journal_issue 10
_journal_name_full 'Acta Crystallographica Section E'
_journal_page_first o1498
_journal_page_last o1500
_journal_paper_doi 10.1107/S1600536803019603
_journal_volume 59
_journal_year 2003
_chemical_formula_moiety 'C28 H24 N2 O2'
_chemical_formula_sum 'C28 H24 N2 O2'
_chemical_formula_weight 420.49
_chemical_name_systematic
;
N,N'-Bis(salicylidene)-1,2-(1S,2S)-(-)-diphenyl-1,2-ethanediamine
;
_space_group_IT_number 18
_symmetry_cell_setting orthorhombic
_symmetry_space_group_name_Hall 'P 2 2ab'
_symmetry_space_group_name_H-M 'P 21 21 2'
_atom_sites_solution_hydrogens geom
_atom_sites_solution_primary direct
_atom_sites_solution_secondary difmap
_cell_angle_alpha 90.00
_cell_angle_beta 90.00
_cell_angle_gamma 90.00
_cell_formula_units_Z 2
_cell_length_a 10.1341(13)
_cell_length_b 16.168(2)
_cell_length_c 6.9249(9)
_cell_measurement_reflns_used 6042
_cell_measurement_temperature 173(2)
_cell_measurement_theta_max 28.22
_cell_measurement_theta_min 2.37
_cell_volume 1134.6(3)
_computing_cell_refinement SMART
_computing_data_collection 'SMART (Bruker, 1998)'
_computing_data_reduction 'SAINT (Bruker, 1998)'
_computing_molecular_graphics 'SHELXTL (Bruker, 2000)'
_computing_publication_material 'XCIF in SHELXTL'
_computing_structure_refinement 'SHELXL97 (Sheldrick, 1997)'
_computing_structure_solution 'SHELXS97 (Sheldrick, 1997)'
_diffrn_ambient_temperature 173(2)
_diffrn_measured_fraction_theta_full 0.981
_diffrn_measured_fraction_theta_max 0.969
_diffrn_measurement_device_type 'Bruker SMART CCD area-detector'
_diffrn_measurement_method '\f and \w'
_diffrn_radiation_monochromator graphite
_diffrn_radiation_source 'fine-focus sealed tube'
_diffrn_radiation_type MoK\a
_diffrn_radiation_wavelength 0.71073
_diffrn_reflns_av_R_equivalents 0.0409
_diffrn_reflns_av_sigmaI/netI 0.0381
_diffrn_reflns_limit_h_max 12
_diffrn_reflns_limit_h_min -13
_diffrn_reflns_limit_k_max 21
_diffrn_reflns_limit_k_min -20
_diffrn_reflns_limit_l_max 9
_diffrn_reflns_limit_l_min -9
_diffrn_reflns_number 7362
_diffrn_reflns_theta_full 25.00
_diffrn_reflns_theta_max 28.34
_diffrn_reflns_theta_min 2.37
_diffrn_standards_decay_% <1
_diffrn_standards_number 0
_exptl_absorpt_coefficient_mu 0.078
_exptl_absorpt_correction_T_max 0.9884
_exptl_absorpt_correction_T_min 0.9696
_exptl_absorpt_correction_type multi-scan
_exptl_absorpt_process_details '(SADABS; Sheldrick 1996)'
_exptl_crystal_colour yellow
_exptl_crystal_density_diffrn 1.231
_exptl_crystal_density_method 'not measured'
_exptl_crystal_description block
_exptl_crystal_F_000 444
_exptl_crystal_size_max 0.40
_exptl_crystal_size_mid 0.22
_exptl_crystal_size_min 0.15
_refine_diff_density_max 0.179
_refine_diff_density_min -0.169
_refine_ls_extinction_coef 0.079(9)
_refine_ls_extinction_expression Fc^*^=kFc[1+0.001xFc^2^\l^3^/sin(2\q)]^-1/4^
_refine_ls_extinction_method SHELXL
_refine_ls_goodness_of_fit_ref 1.094
_refine_ls_hydrogen_treatment mixed
_refine_ls_matrix_type full
_refine_ls_number_parameters 150
_refine_ls_number_reflns 1605
_refine_ls_number_restraints 0
_refine_ls_restrained_S_all 1.094
_refine_ls_R_factor_all 0.0458
_refine_ls_R_factor_gt 0.0416
_refine_ls_shift/su_max 0.000
_refine_ls_shift/su_mean 0.000
_refine_ls_structure_factor_coef Fsqd
_refine_ls_weighting_details 'calc w = 1/[\s^2^(Fo^2^)+(0.0645P)^2^+0.1064P] where P = (Fo^2^+2Fc^2^)/3'
_refine_ls_weighting_scheme calc
_refine_ls_wR_factor_gt 0.1123
_refine_ls_wR_factor_ref 0.1172
_reflns_number_gt 1439
_reflns_number_total 1605
_reflns_threshold_expression I>2\s(I)
_cod_data_source_file om6169.cif
_cod_data_source_block I
_cod_database_code 2202860
_cod_database_fobs_code 2202860

loop_
_symmetry_equiv_pos_as_xyz
'x, y, z'
'-x, -y, z'
'-x+1/2, y+1/2, -z'
'x+1/2, -y+1/2, -z'

loop_
_atom_site_label
_atom_site_fract_x
_atom_site_fract_y
_atom_site_fract_z
_atom_site_U_iso_or_equiv
_atom_site_adp_type
_atom_site_calc_flag
_atom_site_refinement_flags
_atom_site_occupancy
_atom_site_disorder_assembly
_atom_site_disorder_group
_atom_site_type_symbol
O1 -0.13431(14) 0.42496(9) -0.00663(19) 0.0471(4) Uani d . 1 . . O
H1 -0.086(3) 0.437(2) 0.121(5) 0.089(10) Uiso d . 1 . . H
N1 -0.06098(14) 0.41791(8) 0.3462(2) 0.0340(3) Uani d . 1 . . N
C1 0.15636(17) 0.43146(10) 0.5005(2) 0.0360(4) Uani d . 1 . . C
C2 0.2159(2) 0.40430(13) 0.3321(3) 0.0471(5) Uani d . 1 . . C
H2 0.1651 0.3976 0.2179 0.057 Uiso calc R 1 . . H
C3 0.3511(2) 0.38684(17) 0.3302(4) 0.0634(6) Uani d . 1 . . C
H3 0.3918 0.3681 0.2147 0.076 Uiso calc R 1 . . H
C4 0.4249(2) 0.39666(17) 0.4942(4) 0.0652(6) Uani d . 1 . . C
H4 0.5168 0.3850 0.4921 0.078 Uiso calc R 1 . . H
C5 0.3662(2) 0.42336(15) 0.6618(4) 0.0571(6) Uani d . 1 . . C
H5 0.4175 0.4301 0.7756 0.068 Uiso calc R 1 . . H
C6 0.2321(2) 0.44054(11) 0.6650(3) 0.0437(4) Uani d . 1 . . C
H6 0.1919 0.4587 0.7815 0.052 Uiso calc R 1 . . H
C7 0.01050(17) 0.45225(9) 0.5096(2) 0.0335(4) Uani d . 1 . . C
H7 -0.0271 0.4289 0.6314 0.040 Uiso calc R 1 . . H
C9 -0.22819(17) 0.32986(10) 0.2213(3) 0.0361(4) Uani d . 1 . . C
C10 -0.22396(18) 0.36620(10) 0.0362(2) 0.0381(4) Uani d . 1 . . C
C11 -0.3125(2) 0.34079(12) -0.1047(3) 0.0478(5) Uani d . 1 . . C
H11 -0.3115 0.3661 -0.2285 0.057 Uiso calc R 1 . . H
C12 -0.4019(2) 0.27880(14) -0.0651(4) 0.0535(5) Uani d . 1 . . C
H12 -0.4622 0.2617 -0.1623 0.064 Uiso calc R 1 . . H
C13 -0.4051(2) 0.24115(13) 0.1140(4) 0.0564(6) Uani d . 1 . . C
H13 -0.4657 0.1976 0.1389 0.068 Uiso calc R 1 . . H
C14 -0.3195(2) 0.26728(11) 0.2563(3) 0.0475(5) Uani d . 1 . . C
H14 -0.3229 0.2422 0.3802 0.057 Uiso calc R 1 . . H
C15 -0.14444(17) 0.36060(10) 0.3749(2) 0.0349(4) Uani d . 1 . . C
H15 -0.1522 0.3373 0.5003 0.042 Uiso calc R 1 . . H

loop_
_atom_site_aniso_label
_atom_site_aniso_U_11
_atom_site_aniso_U_22
_atom_site_aniso_U_33
_atom_site_aniso_U_12
_atom_site_aniso_U_13
_atom_site_aniso_U_23
O1 0.0492(8) 0.0537(8) 0.0385(7) -0.0112(6) -0.0035(6) 0.0075(6)
N1 0.0379(7) 0.0300(6) 0.0340(7) 0.0006(6) -0.0006(6) -0.0009(5)
C1 0.0394(8) 0.0296(7) 0.0390(8) 0.0039(6) -0.0019(7) 0.0002(6)
C2 0.0448(10) 0.0538(10) 0.0429(9) 0.0092(9) -0.0009(8) -0.0060(8)
C3 0.0515(13) 0.0774(15) 0.0613(13) 0.0181(12) 0.0069(11) -0.0096(12)
C4 0.0397(10) 0.0750(14) 0.0809(17) 0.0109(10) -0.0052(12) -0.0096(13)
C5 0.0476(11) 0.0596(12) 0.0640(13) 0.0063(10) -0.0162(10) -0.0090(11)
C6 0.0465(10) 0.0417(9) 0.0429(9) 0.0051(8) -0.0063(8) -0.0061(7)
C7 0.0386(8) 0.0320(7) 0.0299(7) 0.0016(6) -0.0002(7) 0.0016(6)
C9 0.0366(8) 0.0292(7) 0.0426(8) 0.0033(6) 0.0011(7) -0.0025(6)
C10 0.0372(9) 0.0375(8) 0.0398(8) 0.0021(7) -0.0001(7) -0.0022(6)
C11 0.0448(10) 0.0541(11) 0.0444(9) 0.0025(9) -0.0046(9) -0.0066(8)
C12 0.0451(10) 0.0513(11) 0.0640(13) -0.0006(9) -0.0113(9) -0.0162(9)
C13 0.0507(12) 0.0411(10) 0.0775(14) -0.0116(8) -0.0054(12) -0.0058(9)
C14 0.0496(10) 0.0361(8) 0.0567(11) -0.0058(8) 0.0006(9) 0.0006(8)
C15 0.0403(8) 0.0304(7) 0.0339(7) 0.0033(6) 0.0028(7) 0.0023(6)

loop_
_atom_type_symbol
_atom_type_description
_atom_type_scat_dispersion_real
_atom_type_scat_dispersion_imag
_atom_type_scat_source
C C 0.0033 0.0016 'International Tables Vol C Tables 4.2.6.8 and 6.1.1.4'
H H 0.0000 0.0000 'International Tables Vol C Tables 4.2.6.8 and 6.1.1.4'
N N 0.0061 0.0033 'International Tables Vol C Tables 4.2.6.8 and 6.1.1.4'
O O 0.0106 0.0060 'International Tables Vol C Tables 4.2.6.8 and 6.1.1.4'

loop_
_geom_angle_atom_site_label_1
_geom_angle_atom_site_label_2
_geom_angle_atom_site_label_3
_geom_angle_site_symmetry_1
_geom_angle_site_symmetry_3
_geom_angle
_geom_angle_publ_flag
C10 O1 H1 . . 105(2) ?
C15 N1 C7 . . 119.26(14) yes
C6 C1 C2 . . 119.08(16) ?
C6 C1 C7 . . 118.92(15) ?
C2 C1 C7 . . 121.99(15) ?
C1 C2 C3 . . 119.9(2) ?
C1 C2 H2 . . 120.0 ?
C3 C2 H2 . . 120.0 ?
C4 C3 C2 . . 120.3(2) ?
C4 C3 H3 . . 119.9 ?
C2 C3 H3 . . 119.9 ?
C3 C4 C5 . . 120.0(2) ?
C3 C4 H4 . . 120.0 ?
C5 C4 H4 . . 120.0 ?
C4 C5 C6 . . 120.1(2) ?
C4 C5 H5 . . 120.0 ?
C6 C5 H5 . . 120.0 ?
C1 C6 C5 . . 120.64(19) ?
C1 C6 H6 . . 119.7 ?
C5 C6 H6 . . 119.7 ?
N1 C7 C1 . . 111.64(13) yes
N1 C7 C7 . 2_565 108.09(11) ?
C1 C7 C7 . 2_565 110.64(17) ?
N1 C7 H7 . . 108.8 ?
C1 C7 H7 . . 108.8 ?
C7 C7 H7 2_565 . 108.8 ?
C14 C9 C10 . . 118.75(17) ?
C14 C9 C15 . . 120.72(16) ?
C10 C9 C15 . . 120.44(15) ?
O1 C10 C11 . . 119.35(16) ?
O1 C10 C9 . . 120.93(15) yes
C11 C10 C9 . . 119.73(16) ?
C12 C11 C10 . . 120.02(19) ?
C12 C11 H11 . . 120.0 ?
C10 C11 H11 . . 120.0 ?
C11 C12 C13 . . 120.9(2) ?
C11 C12 H12 . . 119.5 ?
C13 C12 H12 . . 119.5 ?
C14 C13 C12 . . 119.45(19) ?
C14 C13 H13 . . 120.3 ?
C12 C13 H13 . . 120.3 ?
C13 C14 C9 . . 121.1(2) ?
C13 C14 H14 . . 119.5 ?
C9 C14 H14 . . 119.5 ?
N1 C15 C9 . . 121.70(15) yes
N1 C15 H15 . . 119.2 ?
C9 C15 H15 . . 119.2 ?

loop_
_geom_bond_atom_site_label_1
_geom_bond_atom_site_label_2
_geom_bond_site_symmetry_2
_geom_bond_distance
_geom_bond_publ_flag
O1 C10 . 1.348(2) yes
O1 H1 . 1.03(4) ?
N1 C15 . 1.270(2) yes
N1 C7 . 1.453(2) yes
C1 C6 . 1.381(2) ?
C1 C2 . 1.385(3) ?
C1 C7 . 1.517(2) yes
C2 C3 . 1.398(3) ?
C2 H2 . 0.9500 ?
C3 C4 . 1.369(4) ?
C3 H3 . 0.9500 ?
C4 C5 . 1.374(3) ?
C4 H4 . 0.9500 ?
C5 C6 . 1.387(3) ?
C5 H5 . 0.9500 ?
C6 H6 . 0.9500 ?
C7 C7 2_565 1.559(3) yes
C7 H7 . 1.0000 ?
C9 C14 . 1.393(3) ?
C9 C10 . 1.411(2) ?
C9 C15 . 1.449(2) yes
C10 C11 . 1.388(3) ?
C11 C12 . 1.379(3) ?
C11 H11 . 0.9500 ?
C12 C13 . 1.382(4) ?
C12 H12 . 0.9500 ?
C13 C14 . 1.378(3) ?
C13 H13 . 0.9500 ?
C14 H14 . 0.9500 ?
C15 H15 . 0.9500 ?

loop_
_geom_hbond_atom_site_label_D
_geom_hbond_atom_site_label_H
_geom_hbond_atom_site_label_A
_geom_hbond_distance_DH
_geom_hbond_distance_HA
_geom_hbond_distance_DA
_geom_hbond_angle_DHA
_geom_hbond_publ_flag
O1 H1 N1 1.03(4) 1.61(4) 2.5566(19) 151(3) yes

loop_
_geom_torsion_atom_site_label_1
_geom_torsion_atom_site_label_2
_geom_torsion_atom_site_label_3
_geom_torsion_atom_site_label_4
_geom_torsion_site_symmetry_4
_geom_torsion
C6 C1 C2 C3 . -0.3(3)
C7 C1 C2 C3 . 179.2(2)
C1 C2 C3 C4 . -0.2(4)
C2 C3 C4 C5 . 0.3(4)
C3 C4 C5 C6 . -0.1(4)
C2 C1 C6 C5 . 0.5(3)
C7 C1 C6 C5 . -179.02(18)
C4 C5 C6 C1 . -0.3(3)
C15 N1 C7 C1 . 112.74(16)
C15 N1 C7 C7 2_565 -125.36(16)
C6 C1 C7 N1 . -163.71(14)
C2 C1 C7 N1 . 16.8(2)
C6 C1 C7 C7 2_565 75.87(15)
C2 C1 C7 C7 2_565 -103.62(16)
C14 C9 C10 O1 . -177.70(16)
C15 C9 C10 O1 . 5.9(2)
C14 C9 C10 C11 . 1.8(3)
C15 C9 C10 C11 . -174.56(16)
O1 C10 C11 C12 . 177.84(18)
C9 C10 C11 C12 . -1.7(3)
C10 C11 C12 C13 . 0.0(3)
C11 C12 C13 C14 . 1.4(4)
C12 C13 C14 C9 . -1.3(3)
C10 C9 C14 C13 . -0.3(3)
C15 C9 C14 C13 . 176.02(18)
C7 N1 C15 C9 . 173.59(14)
C14 C9 C15 N1 . -179.65(17)
C10 C9 C15 N1 . -3.4(2)
